data_1506630
loop_
_publ_author_name
'Shi, Weifeng'
'Zhang, Bo'
'Zhang, Jian'
'Liu, Binge'
'Zhang, Shiwei'
'Wang, Jianbo'

_publ_section_title
;
 Stereoselective intramolecular 1,3 C-H insertion in Rh(II) carbene
 reactions.
;
_journal_issue 14
_journal_name_full 'Organic letters'
_journal_page_first 3103
_journal_page_last 3106
_journal_paper_doi 10.1021/ol051130l
_journal_volume 7
_journal_year 2005
_chemical_formula_sum 'C15 H20 N2 O4 S'
_chemical_formula_weight 324.39
_chemical_name_systematic
; 
 ? 
;
_space_group_IT_number 14
_symmetry_cell_setting monoclinic
_symmetry_space_group_name_Hall '-P 2yn'
_symmetry_space_group_name_H-M 'P 1 21/n 1'
_atom_sites_solution_hydrogens 'hydrogen atoms are generated by HFIX'
_atom_sites_solution_primary direct
_atom_sites_solution_secondary difmap
_audit_creation_method SHELXL-97
_cell_angle_alpha 90.00
_cell_angle_beta 91.68(3)
_cell_angle_gamma 90.00
_cell_formula_units_Z 4
_cell_length_a 11.602(2)
_cell_length_b 10.937(2)
_cell_length_c 13.353(3)
_cell_measurement_reflns_used 15716
_cell_measurement_temperature 293(2)
_cell_measurement_theta_max 27.48
_cell_measurement_theta_min 2.41
_cell_volume 1693.6(6)
_computing_cell_refinement 'Molecular Structure Corporation (1994)'
_computing_data_collection 'Molecular Structure Corporation (1994)'
_computing_data_reduction 'Sheldrick, G. M. (1997) SHELXS97, Program'
_computing_molecular_graphics 'Interactive Molecular Graphics XP, Virsion'
_computing_publication_material 'Sheldrick, G. M. (1997) SHELXL97, Program'
_computing_structure_refinement 'Sheldrick, G. M. (1997) SHELXL97, Program'
_computing_structure_solution 'Sheldrick, G. M. (1997) SHELXS97, Program'
_diffrn_ambient_temperature 293(2)
_diffrn_detector_area_resol_mean '100x100 microns'
_diffrn_measured_fraction_theta_full 0.995
_diffrn_measured_fraction_theta_max 0.995
_diffrn_measurement_device_type 'Rigaku RAXIS RAPID IP'
_diffrn_measurement_method Oscillation
_diffrn_radiation_monochromator graphite
_diffrn_radiation_source 'fine-focus sealed tube'
_diffrn_radiation_type MoK\a
_diffrn_radiation_wavelength 0.71073
_diffrn_reflns_av_R_equivalents 0.0509
_diffrn_reflns_av_sigmaI/netI 0.0677
_diffrn_reflns_limit_h_max 15
_diffrn_reflns_limit_h_min -15
_diffrn_reflns_limit_k_max 14
_diffrn_reflns_limit_k_min -14
_diffrn_reflns_limit_l_max 17
_diffrn_reflns_limit_l_min -17
_diffrn_reflns_number 15716
_diffrn_reflns_theta_full 27.48
_diffrn_reflns_theta_max 27.48
_diffrn_reflns_theta_min 2.41
_exptl_absorpt_coefficient_mu 0.209
_exptl_absorpt_correction_T_max 0.939
_exptl_absorpt_correction_T_min 0.559
_exptl_absorpt_correction_type empirical
_exptl_crystal_colour Yellow
_exptl_crystal_density_diffrn 1.272
_exptl_crystal_density_method 'not measured'
_exptl_crystal_description Block
_exptl_crystal_F_000 688
_exptl_crystal_size_max 0.60
_exptl_crystal_size_mid 0.30
_exptl_crystal_size_min 0.30
_refine_diff_density_max 0.170
_refine_diff_density_min -0.233
_refine_diff_density_rms 0.034
_refine_ls_extinction_coef 0.0087(11)
_refine_ls_extinction_expression Fc^*^=kFc[1+0.001xFc^2^\l^3^/sin(2\q)]^-1/4^
_refine_ls_extinction_method SHELXL
_refine_ls_goodness_of_fit_ref 0.928
_refine_ls_hydrogen_treatment 'hydrogen coordinates ride on the coordinates'
_refine_ls_matrix_type full
_refine_ls_number_parameters 200
_refine_ls_number_reflns 3869
_refine_ls_number_restraints 0
_refine_ls_restrained_S_all 0.928
_refine_ls_R_factor_all 0.0827
_refine_ls_R_factor_gt 0.0425
_refine_ls_shift/su_max 0.000
_refine_ls_shift/su_mean 0.000
_refine_ls_structure_factor_coef Fsqd
_refine_ls_weighting_details 'calc w=1/[\s^2^(Fo^2^)+(0.0338P)^2^+0.0000P] where P=(Fo^2^+2Fc^2^)/3'
_refine_ls_weighting_scheme calc
_refine_ls_wR_factor_gt 0.0914
_refine_ls_wR_factor_ref 0.0989
_reflns_number_gt 1985
_reflns_number_total 3869
_reflns_threshold_expression >2sigma(I)
_cod_data_source_file ol051130lsi20050516_054056.cif
_cod_data_source_block a
_cod_depositor_comments
;
The following automatic conversions were performed:

'_symmetry_cell_setting' value 'Monoclinic' changed to 'monoclinic'
according to /home/saulius/struct/CIF-dictionaries/cif_core.dic
dictionary named 'cif_core.dic' version 2.4.1 from
2010-06-29.

'_exptl_absorpt_correction_type' value 'Empirical'
changed to 'empirical' according to
/home/saulius/struct/CIF-dictionaries/cif_core.dic dictionary named
'cif_core.dic' version 2.4.1 from 2010-06-29.

Automatic conversion script
Id: cif_fix_values 1715 2011-07-08 13:25:40Z adriana 
;
_cod_original_sg_symbol_H-M P2(1)/n
_cod_database_code 1506630

loop_
_symmetry_equiv_pos_as_xyz
'x, y, z'
'-x+1/2, y+1/2, -z+1/2'
'-x, -y, -z'
'x-1/2, -y-1/2, z-1/2'

loop_
_atom_site_label
_atom_site_type_symbol
_atom_site_fract_x
_atom_site_fract_y
_atom_site_fract_z
_atom_site_U_iso_or_equiv
_atom_site_adp_type
_atom_site_occupancy
_atom_site_symmetry_multiplicity
_atom_site_calc_flag
_atom_site_refinement_flags
S1 S 0.26564(4) 0.15141(4) 0.30826(4) 0.06309(18) Uani 1 1 d .
O1 O 0.25270(12) 0.03066(11) 0.34988(10) 0.0837(4) Uani 1 1 d .
O2 O 0.37048(10) 0.21809(13) 0.32944(10) 0.0837(4) Uani 1 1 d .
O3 O 0.00985(11) 0.33385(12) 0.18994(10) 0.0781(4) Uani 1 1 d .
O4 O -0.11821(12) 0.17936(14) 0.19390(12) 0.0952(5) Uani 1 1 d .
N1 N -0.00334(14) 0.09041(18) 0.35423(12) 0.0766(5) Uani 1 1 d .
N2 N -0.0384(2) 0.0053(2) 0.38879(17) 0.1265(9) Uani 1 1 d .
C1 C 0.24088(14) 0.14265(16) 0.17790(14) 0.0549(5) Uani 1 1 d .
C2 C 0.18123(15) 0.04445(17) 0.13526(15) 0.0636(5) Uani 1 1 d .
H2 H 0.1582 -0.0204 0.1750 0.076 Uiso 1 1 calc R
C3 C 0.15651(17) 0.04381(19) 0.03384(17) 0.0712(6) Uani 1 1 d .
H3 H 0.1167 -0.0222 0.0058 0.085 Uiso 1 1 calc R
C4 C 0.18926(18) 0.1387(2) -0.02722(15) 0.0720(6) Uani 1 1 d .
C5 C 0.25077(18) 0.23492(19) 0.01704(17) 0.0743(6) Uani 1 1 d .
H5 H 0.2754 0.2988 -0.0230 0.089 Uiso 1 1 calc R
C6 C 0.27607(16) 0.23810(17) 0.11810(16) 0.0669(5) Uani 1 1 d .
H6 H 0.3165 0.3038 0.1461 0.080 Uiso 1 1 calc R
C7 C 0.1597(2) 0.1403(2) -0.13778(16) 0.1084(8) Uani 1 1 d .
H7A H 0.1182 0.0672 -0.1557 0.163 Uiso 1 1 calc R
H7B H 0.2294 0.1442 -0.1747 0.163 Uiso 1 1 calc R
H7C H 0.1128 0.2104 -0.1534 0.163 Uiso 1 1 calc R
C8 C 0.0864(2) 0.3627(2) 0.61958(15) 0.0951(7) Uani 1 1 d .
H8A H 0.0334 0.4237 0.6418 0.143 Uiso 1 1 calc R
H8B H 0.1636 0.3856 0.6395 0.143 Uiso 1 1 calc R
H8C H 0.0680 0.2853 0.6491 0.143 Uiso 1 1 calc R
C9 C 0.07730(17) 0.35223(19) 0.50659(14) 0.0732(6) Uani 1 1 d .
H9A H 0.0944 0.4310 0.4772 0.088 Uiso 1 1 calc R
H9B H -0.0012 0.3308 0.4868 0.088 Uiso 1 1 calc R
C10 C 0.15880(15) 0.25713(16) 0.46593(13) 0.0609(5) Uani 1 1 d .
H10A H 0.1435 0.1790 0.4972 0.073 Uiso 1 1 calc R
H10B H 0.2375 0.2802 0.4837 0.073 Uiso 1 1 calc R
C11 C 0.14681(13) 0.24293(15) 0.35178(12) 0.0515(4) Uani 1 1 d .
H11 H 0.1546 0.3246 0.3226 0.062 Uiso 1 1 calc R
C12 C 0.03501(14) 0.19155(16) 0.31333(13) 0.0549(5) Uani 1 1 d .
C13 C -0.03397(16) 0.23217(19) 0.22740(14) 0.0630(5) Uani 1 1 d .
C14 C -0.0425(2) 0.3817(2) 0.09771(17) 0.0961(8) Uani 1 1 d .
H14A H -0.0738 0.3148 0.0578 0.115 Uiso 1 1 calc R
H14B H 0.0158 0.4224 0.0592 0.115 Uiso 1 1 calc R
C15 C -0.1344(2) 0.4681(2) 0.11934(17) 0.1118(9) Uani 1 1 d .
H15A H -0.1675 0.4989 0.0576 0.168 Uiso 1 1 calc R
H15B H -0.1033 0.5347 0.1583 0.168 Uiso 1 1 calc R
H15C H -0.1928 0.4274 0.1563 0.168 Uiso 1 1 calc R

loop_
_atom_site_aniso_label
_atom_site_aniso_U_11
_atom_site_aniso_U_22
_atom_site_aniso_U_33
_atom_site_aniso_U_23
_atom_site_aniso_U_13
_atom_site_aniso_U_12
S1 0.0558(3) 0.0591(3) 0.0737(4) -0.0005(3) -0.0097(2) 0.0094(2)
O1 0.1030(11) 0.0549(8) 0.0922(10) 0.0151(7) -0.0127(8) 0.0212(7)
O2 0.0472(8) 0.1036(11) 0.0993(11) -0.0189(9) -0.0140(7) 0.0005(7)
O3 0.0773(9) 0.0778(10) 0.0777(10) 0.0277(8) -0.0247(7) -0.0055(8)
O4 0.0730(10) 0.0966(11) 0.1137(12) -0.0004(9) -0.0345(8) -0.0144(9)
N1 0.0714(11) 0.0816(13) 0.0759(12) 0.0129(10) -0.0127(9) -0.0199(10)
N2 0.142(2) 0.1124(17) 0.1233(18) 0.0470(14) -0.0203(14) -0.0637(15)
C1 0.0481(10) 0.0483(10) 0.0685(13) -0.0025(9) 0.0016(8) 0.0057(8)
C2 0.0616(12) 0.0510(12) 0.0785(15) -0.0014(10) 0.0040(10) 0.0034(9)
C3 0.0698(13) 0.0616(13) 0.0820(15) -0.0157(12) -0.0028(11) 0.0048(10)
C4 0.0725(14) 0.0742(15) 0.0695(14) -0.0083(12) 0.0045(11) 0.0231(12)
C5 0.0803(14) 0.0604(13) 0.0830(16) 0.0074(12) 0.0174(11) 0.0054(11)
C6 0.0689(13) 0.0542(12) 0.0776(15) -0.0040(11) 0.0041(10) -0.0019(10)
C7 0.128(2) 0.123(2) 0.0741(17) -0.0106(14) -0.0087(14) 0.0262(17)
C8 0.0855(16) 0.131(2) 0.0685(15) -0.0168(13) -0.0055(11) 0.0088(14)
C9 0.0599(12) 0.0930(16) 0.0664(13) -0.0068(11) -0.0009(9) 0.0062(11)
C10 0.0588(11) 0.0615(11) 0.0619(12) 0.0074(9) -0.0104(9) -0.0004(9)
C11 0.0477(10) 0.0476(10) 0.0588(11) 0.0064(8) -0.0064(8) -0.0003(8)
C12 0.0538(11) 0.0515(11) 0.0592(11) 0.0117(9) -0.0030(8) -0.0082(9)
C13 0.0519(12) 0.0696(13) 0.0670(13) -0.0005(11) -0.0087(9) -0.0001(10)
C14 0.0974(17) 0.1117(19) 0.0777(16) 0.0348(14) -0.0217(13) 0.0088(15)
C15 0.134(2) 0.109(2) 0.0902(19) 0.0128(15) -0.0261(16) 0.0403(18)

loop_
_atom_type_symbol
_atom_type_description
_atom_type_scat_dispersion_real
_atom_type_scat_dispersion_imag
_atom_type_scat_source
C C 0.0033 0.0016 'International Tables Vol C Tables 4.2.6.8 and 6.1.1.4'
H H 0.0000 0.0000 'International Tables Vol C Tables 4.2.6.8 and 6.1.1.4'
N N 0.0061 0.0033 'International Tables Vol C Tables 4.2.6.8 and 6.1.1.4'
O O 0.0106 0.0060 'International Tables Vol C Tables 4.2.6.8 and 6.1.1.4'
S S 0.1246 0.1234 'International Tables Vol C Tables 4.2.6.8 and 6.1.1.4'

loop_
_geom_angle_atom_site_label_1
_geom_angle_atom_site_label_2
_geom_angle_atom_site_label_3
_geom_angle
O2 S1 O1 119.02(9)
O2 S1 C1 109.56(9)
O1 S1 C1 108.41(8)
O2 S1 C11 107.67(8)
O1 S1 C11 107.05(9)
C1 S1 C11 104.11(8)
C13 O3 C14 117.76(16)
N2 N1 C12 178.5(2)
C6 C1 C2 119.89(18)
C6 C1 S1 119.20(14)
C2 C1 S1 120.81(15)
C3 C2 C1 119.59(18)
C2 C3 C4 121.65(19)
C3 C4 C5 117.64(19)
C3 C4 C7 122.0(2)
C5 C4 C7 120.4(2)
C6 C5 C4 121.87(19)
C5 C6 C1 119.34(18)
C8 C9 C10 112.49(17)
C9 C10 C11 112.68(14)
C12 C11 C10 115.65(14)
C12 C11 S1 110.10(12)
C10 C11 S1 109.06(11)
N1 C12 C13 113.60(16)
N1 C12 C11 118.35(15)
C13 C12 C11 127.72(16)
O4 C13 O3 125.11(18)
O4 C13 C12 124.60(19)
O3 C13 C12 110.28(16)
O3 C14 C15 110.79(19)

loop_
_geom_bond_atom_site_label_1
_geom_bond_atom_site_label_2
_geom_bond_distance
S1 O2 1.4391(13)
S1 O1 1.4423(13)
S1 C1 1.7586(18)
S1 C11 1.8131(17)
O3 C13 1.327(2)
O3 C14 1.455(2)
O4 C13 1.210(2)
N1 N2 1.120(2)
N1 C12 1.317(2)
C1 C6 1.383(2)
C1 C2 1.390(2)
C2 C3 1.376(2)
C3 C4 1.380(3)
C4 C5 1.393(3)
C4 C7 1.506(3)
C5 C6 1.373(3)
C8 C9 1.514(3)
C9 C10 1.517(2)
C10 C11 1.534(2)
C11 C12 1.491(2)
C12 C13 1.449(2)
C14 C15 1.459(3)

loop_
_geom_torsion_atom_site_label_1
_geom_torsion_atom_site_label_2
_geom_torsion_atom_site_label_3
_geom_torsion_atom_site_label_4
_geom_torsion
O2 S1 C1 C6 -32.42(16)
O1 S1 C1 C6 -163.78(13)
C11 S1 C1 C6 82.50(15)
O2 S1 C1 C2 151.03(14)
O1 S1 C1 C2 19.68(17)
C11 S1 C1 C2 -94.05(15)
C6 C1 C2 C3 -0.8(3)
S1 C1 C2 C3 175.77(13)
C1 C2 C3 C4 -0.1(3)
C2 C3 C4 C5 1.3(3)
C2 C3 C4 C7 -178.31(18)
C3 C4 C5 C6 -1.6(3)
C7 C4 C5 C6 177.99(19)
C4 C5 C6 C1 0.8(3)
C2 C1 C6 C5 0.4(3)
S1 C1 C6 C5 -176.14(14)
C8 C9 C10 C11 177.93(16)
C9 C10 C11 C12 -66.6(2)
C9 C10 C11 S1 168.71(13)
O2 S1 C11 C12 168.28(11)
O1 S1 C11 C12 -62.66(14)
C1 S1 C11 C12 52.03(14)
O2 S1 C11 C10 -63.83(14)
O1 S1 C11 C10 65.24(13)
C1 S1 C11 C10 179.92(12)
N2 N1 C12 C13 -42(9)
N2 N1 C12 C11 144(8)
C10 C11 C12 N1 -49.9(2)
S1 C11 C12 N1 74.23(19)
C10 C11 C12 C13 137.11(18)
S1 C11 C12 C13 -98.72(19)
C14 O3 C13 O4 -4.2(3)
C14 O3 C13 C12 174.61(17)
N1 C12 C13 O4 -0.9(3)
C11 C12 C13 O4 172.30(18)
N1 C12 C13 O3 -179.74(15)
C11 C12 C13 O3 -6.5(3)
C13 O3 C14 C15 90.8(2)
